data_4081235
loop_
_publ_author_name
'Wucher, Philipp'
'Goldbach, Verena'
'Mecking, Stefan'

_publ_section_title
;
 Electronic Influences in Phosphinesulfonato Palladium(II) Polymerization
 Catalysts
;
_journal_issue 16
_journal_name_full Organometallics
_journal_page_first 4516
_journal_paper_doi 10.1021/om400297x
_journal_volume 32
_journal_year 2013
_chemical_formula_moiety 'C26 H25 Cl F6 Li O6 P Pd S'
_chemical_formula_sum 'C26 H25 Cl F6 Li O6 P Pd S'
_chemical_formula_weight 759.28
_chemical_name_systematic
; 
 ? 
;
_space_group_IT_number 14
_symmetry_cell_setting monoclinic
_symmetry_space_group_name_Hall '-P 2ybc'
_symmetry_space_group_name_H-M 'P 1 21/c 1'
_atom_sites_solution_hydrogens geom
_atom_sites_solution_primary direct
_atom_sites_solution_secondary difmap
_audit_creation_method SHELXL-97
_cell_angle_alpha 90.00
_cell_angle_beta 123.592(2)
_cell_angle_gamma 90.00
_cell_formula_units_Z 4
_cell_length_a 15.4772(6)
_cell_length_b 13.2496(5)
_cell_length_c 17.2530(7)
_cell_measurement_reflns_used 63288
_cell_measurement_temperature 100(2)
_cell_measurement_theta_max 28.41
_cell_measurement_theta_min 1.99
_cell_volume 2947.2(2)
_computing_cell_refinement 'STOE X-AREA'
_computing_data_collection 'STOE X-AREA'
_computing_data_reduction 'STOE X-RED32'
_computing_structure_refinement 'SHELXL-97 (Sheldrick, 1997)'
_computing_structure_solution 'SHELXS-97 (Sheldrick, 1990)'
_diffrn_ambient_temperature 100(2)
_diffrn_detector_area_resol_mean 6.67
_diffrn_measured_fraction_theta_full 0.988
_diffrn_measured_fraction_theta_max 0.988
_diffrn_measurement_device_type 'STOE IPDS 2T'
_diffrn_measurement_method 'rotation method'
_diffrn_radiation_monochromator graphite
_diffrn_radiation_source 'fine-focus sealed tube'
_diffrn_radiation_type MoK\a
_diffrn_radiation_wavelength 0.71073
_diffrn_reflns_av_R_equivalents 0.0904
_diffrn_reflns_av_sigmaI/netI 0.0614
_diffrn_reflns_limit_h_max 19
_diffrn_reflns_limit_h_min -20
_diffrn_reflns_limit_k_max 17
_diffrn_reflns_limit_k_min -17
_diffrn_reflns_limit_l_max 22
_diffrn_reflns_limit_l_min -22
_diffrn_reflns_number 44978
_diffrn_reflns_theta_full 28.03
_diffrn_reflns_theta_max 28.03
_diffrn_reflns_theta_min 2.09
_exptl_absorpt_coefficient_mu 0.923
_exptl_absorpt_correction_T_max 0.8018
_exptl_absorpt_correction_T_min 0.7237
_exptl_absorpt_correction_type integration
_exptl_absorpt_process_details 'STOE X-RED32'
_exptl_crystal_colour yellow
_exptl_crystal_density_diffrn 1.711
_exptl_crystal_density_method 'not measured'
_exptl_crystal_description prism
_exptl_crystal_F_000 1520
_exptl_crystal_size_max 0.2
_exptl_crystal_size_mid 0.2
_exptl_crystal_size_min 0.2
_refine_diff_density_max 1.313
_refine_diff_density_min -1.035
_refine_diff_density_rms 0.080
_refine_ls_extinction_method none
_refine_ls_goodness_of_fit_ref 1.053
_refine_ls_hydrogen_treatment constr
_refine_ls_matrix_type full
_refine_ls_number_parameters 396
_refine_ls_number_reflns 7052
_refine_ls_number_restraints 0
_refine_ls_restrained_S_all 1.053
_refine_ls_R_factor_all 0.0398
_refine_ls_R_factor_gt 0.0302
_refine_ls_shift/su_max 0.002
_refine_ls_shift/su_mean 0.000
_refine_ls_structure_factor_coef Fsqd
_refine_ls_weighting_details 'calc w=1/[\s^2^(Fo^2^)+(0.0278P)^2^+4.5847P] where P=(Fo^2^+2Fc^2^)/3'
_refine_ls_weighting_scheme calc
_refine_ls_wR_factor_gt 0.0679
_refine_ls_wR_factor_ref 0.0718
_reflns_number_gt 6276
_reflns_number_total 7052
_reflns_threshold_expression >2sigma(I)
_cod_data_source_file om400297x_si_001.cif
_cod_data_source_block d:\pcf3pdlicl
_cod_original_sg_symbol_H-M 'P 21/c'
_cod_database_code 4081235

loop_
_symmetry_equiv_pos_as_xyz
'x, y, z'
'-x, y+1/2, -z+1/2'
'-x, -y, -z'
'x, -y-1/2, z-1/2'

loop_
_atom_site_label
_atom_site_type_symbol
_atom_site_fract_x
_atom_site_fract_y
_atom_site_fract_z
_atom_site_U_iso_or_equiv
_atom_site_adp_type
_atom_site_occupancy
_atom_site_symmetry_multiplicity
_atom_site_calc_flag
_atom_site_refinement_flags
C1 C 0.42467(17) 0.20451(17) 0.11034(14) 0.0145(4) Uani 1 1 d .
C2 C 0.33034(16) 0.23706(17) 0.09655(14) 0.0147(4) Uani 1 1 d .
C3 C 0.32197(18) 0.33784(18) 0.11398(17) 0.0203(5) Uani 1 1 d .
H3A H 0.2585 0.3618 0.1035 0.024 Uiso 1 1 calc R
C4 C 0.4043(2) 0.40411(19) 0.14628(19) 0.0264(5) Uani 1 1 d .
H4A H 0.3977 0.4721 0.1598 0.032 Uiso 1 1 calc R
C5 C 0.4964(2) 0.3715(2) 0.15893(19) 0.0270(5) Uani 1 1 d .
H5A H 0.5526 0.4172 0.1805 0.032 Uiso 1 1 calc R
C6 C 0.50633(18) 0.27196(19) 0.13993(16) 0.0207(5) Uani 1 1 d .
H6A H 0.5688 0.2498 0.1471 0.025 Uiso 1 1 calc R
C7 C 0.23356(16) 0.09506(17) 0.15956(15) 0.0146(4) Uani 1 1 d .
C8 C 0.26122(17) 0.14790(18) 0.24149(15) 0.0181(4) Uani 1 1 d .
C9 C 0.26568(19) 0.0970(2) 0.31428(16) 0.0231(5) Uani 1 1 d .
H9A H 0.2845 0.1320 0.3696 0.028 Uiso 1 1 calc R
C10 C 0.24231(19) -0.0052(2) 0.30522(17) 0.0247(5) Uani 1 1 d .
C11 C 0.21599(18) -0.05881(19) 0.22623(17) 0.0213(5) Uani 1 1 d .
H11A H 0.2011 -0.1289 0.2214 0.026 Uiso 1 1 calc R
C12 C 0.21197(17) -0.00762(18) 0.15439(15) 0.0171(4) Uani 1 1 d .
H12A H 0.1939 -0.0437 0.0998 0.021 Uiso 1 1 calc R
C13 C 0.3085(2) 0.3073(2) 0.32379(18) 0.0284(6) Uani 1 1 d .
H13A H 0.3725 0.2798 0.3778 0.034 Uiso 1 1 calc R
H13B H 0.2531 0.3049 0.3352 0.034 Uiso 1 1 calc R
H13C H 0.3201 0.3775 0.3137 0.034 Uiso 1 1 calc R
C14 C 0.2399(3) -0.0570(3) 0.3811(2) 0.0403(7) Uani 1 1 d .
C15 C 0.10854(16) 0.23727(17) 0.01306(15) 0.0156(4) Uani 1 1 d .
C16 C 0.06635(18) 0.28387(18) -0.07413(16) 0.0185(4) Uani 1 1 d .
C17 C -0.02131(18) 0.3442(2) -0.11183(16) 0.0217(5) Uani 1 1 d .
H17A H -0.0485 0.3768 -0.1700 0.026 Uiso 1 1 calc R
C18 C -0.06896(19) 0.3567(2) -0.06406(17) 0.0226(5) Uani 1 1 d .
C19 C -0.03113(19) 0.3095(2) 0.02033(16) 0.0231(5) Uani 1 1 d .
H19A H -0.0648 0.3177 0.0522 0.028 Uiso 1 1 calc R
C20 C 0.05726(18) 0.24979(19) 0.05782(16) 0.0200(5) Uani 1 1 d .
H20A H 0.0832 0.2167 0.1155 0.024 Uiso 1 1 calc R
C21 C 0.0528(2) 0.2792(3) -0.21796(17) 0.0324(6) Uani 1 1 d .
H21C H 0.0864 0.2456 -0.2452 0.039 Uiso 1 1 calc R
H21B H 0.0455 0.3514 -0.2328 0.039 Uiso 1 1 calc R
H21A H -0.0159 0.2496 -0.2435 0.039 Uiso 1 1 calc R
C22 C -0.1647(2) 0.4210(2) -0.10835(19) 0.0314(6) Uani 1 1 d .
C23 C 0.05317(17) 0.0224(2) -0.09268(17) 0.0229(5) Uani 1 1 d .
H23A H 0.0101 0.0555 -0.1534 0.048(10) Uiso 1 1 calc R
H23B H 0.0395 0.0527 -0.0487 0.047(10) Uiso 1 1 calc R
H23C H 0.0366 -0.0498 -0.0992 0.047(10) Uiso 1 1 calc R
C24 C 0.5949(2) 0.23211(19) -0.07394(17) 0.0240(5) Uani 1 1 d .
C25 C 0.6830(2) 0.2001(2) -0.0797(2) 0.0346(6) Uani 1 1 d .
H25A H 0.7439 0.2415 -0.0375 0.041 Uiso 1 1 calc R
H25B H 0.6644 0.2086 -0.1436 0.041 Uiso 1 1 calc R
H25C H 0.6989 0.1290 -0.0617 0.041 Uiso 1 1 calc R
C26 C 0.5313(2) 0.3183(3) -0.1340(2) 0.0421(8) Uani 1 1 d .
H26A H 0.4776 0.2932 -0.1959 0.050 Uiso 1 1 calc R
H26B H 0.5760 0.3662 -0.1394 0.050 Uiso 1 1 calc R
H26C H 0.4985 0.3523 -0.1062 0.050 Uiso 1 1 calc R
O1 O 0.36947(11) 0.04888(12) 0.00015(10) 0.0149(3) Uani 1 1 d .
O2 O 0.55118(12) 0.06848(13) 0.11881(11) 0.0181(3) Uani 1 1 d .
O3 O 0.43189(13) 0.02120(12) 0.16283(11) 0.0188(3) Uani 1 1 d .
O4 O 0.27872(14) 0.24818(13) 0.24231(11) 0.0223(4) Uani 1 1 d .
O5 O 0.11520(13) 0.26612(14) -0.11841(11) 0.0228(4) Uani 1 1 d .
O6 O 0.57335(14) 0.18914(14) -0.02358(12) 0.0253(4) Uani 1 1 d .
P1 P 0.21924(4) 0.15273(4) 0.05698(4) 0.01245(11) Uani 1 1 d .
F1 F 0.2497(4) -0.1531(2) 0.3822(2) 0.1290(17) Uani 1 1 d .
F2 F 0.1483(2) -0.0480(4) 0.3688(2) 0.1231(17) Uani 1 1 d .
F3 F 0.3063(2) -0.0242(3) 0.46267(14) 0.1053(13) Uani 1 1 d .
F4 F -0.24597(12) 0.37581(15) -0.18350(12) 0.0397(4) Uani 1 1 d .
F5 F -0.15184(14) 0.50978(14) -0.13758(13) 0.0411(4) Uani 1 1 d .
F6 F -0.19495(17) 0.44009(19) -0.05097(14) 0.0578(7) Uani 1 1 d .
Cl1 Cl 0.18907(4) -0.07920(5) -0.15413(4) 0.02551(13) Uani 1 1 d .
Li1 Li 0.6285(3) 0.0765(3) 0.0632(3) 0.0208(8) Uani 1 1 d .
S5 S 0.44743(4) 0.07560(4) 0.09935(3) 0.01302(10) Uani 1 1 d .
Pd1 Pd 0.205088(12) 0.040493(13) -0.044671(11) 0.01309(5) Uani 1 1 d .

loop_
_atom_site_aniso_label
_atom_site_aniso_U_11
_atom_site_aniso_U_22
_atom_site_aniso_U_33
_atom_site_aniso_U_23
_atom_site_aniso_U_13
_atom_site_aniso_U_12
C1 0.0145(10) 0.0165(10) 0.0124(9) -0.0010(8) 0.0074(8) 0.0001(8)
C2 0.0128(9) 0.0170(10) 0.0127(9) 0.0001(8) 0.0059(8) -0.0005(8)
C3 0.0172(11) 0.0164(11) 0.0252(11) -0.0010(9) 0.0104(9) 0.0028(9)
C4 0.0242(12) 0.0136(11) 0.0375(14) -0.0057(10) 0.0146(11) -0.0014(9)
C5 0.0215(12) 0.0202(12) 0.0371(14) -0.0063(10) 0.0149(11) -0.0071(10)
C6 0.0139(10) 0.0224(12) 0.0232(11) -0.0038(9) 0.0087(9) -0.0028(9)
C7 0.0097(9) 0.0192(11) 0.0137(9) 0.0026(8) 0.0057(8) 0.0025(8)
C8 0.0133(10) 0.0220(11) 0.0164(10) -0.0011(9) 0.0065(8) 0.0009(8)
C9 0.0205(11) 0.0335(14) 0.0133(10) 0.0002(9) 0.0081(9) 0.0011(10)
C10 0.0195(11) 0.0344(14) 0.0176(11) 0.0065(10) 0.0086(9) 0.0005(10)
C11 0.0183(11) 0.0225(12) 0.0226(11) 0.0039(9) 0.0109(9) -0.0005(9)
C12 0.0139(10) 0.0204(11) 0.0165(10) 0.0004(8) 0.0081(8) 0.0002(8)
C13 0.0266(13) 0.0306(14) 0.0241(12) -0.0136(11) 0.0116(10) -0.0032(11)
C14 0.0467(18) 0.0486(19) 0.0236(13) 0.0080(13) 0.0181(13) -0.0087(15)
C15 0.0124(9) 0.0178(11) 0.0148(10) 0.0003(8) 0.0064(8) 0.0026(8)
C16 0.0163(10) 0.0232(11) 0.0166(10) 0.0019(9) 0.0095(9) 0.0024(9)
C17 0.0193(11) 0.0271(12) 0.0171(10) 0.0054(9) 0.0092(9) 0.0078(10)
C18 0.0181(11) 0.0272(13) 0.0208(11) 0.0026(9) 0.0098(9) 0.0084(9)
C19 0.0197(11) 0.0337(14) 0.0180(11) 0.0026(10) 0.0118(9) 0.0098(10)
C20 0.0172(11) 0.0260(12) 0.0155(10) 0.0027(9) 0.0083(9) 0.0058(9)
C21 0.0236(13) 0.0568(19) 0.0181(11) 0.0096(12) 0.0124(10) 0.0115(12)
C22 0.0284(13) 0.0408(16) 0.0282(13) 0.0116(12) 0.0176(11) 0.0180(12)
C23 0.0124(10) 0.0293(13) 0.0233(11) -0.0076(10) 0.0076(9) -0.0037(9)
C24 0.0235(12) 0.0191(11) 0.0206(11) -0.0021(9) 0.0068(10) -0.0057(9)
C25 0.0467(17) 0.0295(14) 0.0421(16) 0.0073(12) 0.0337(15) 0.0043(13)
C26 0.0264(14) 0.0438(18) 0.0472(18) 0.0229(15) 0.0149(13) 0.0041(13)
O1 0.0121(7) 0.0186(8) 0.0130(7) -0.0025(6) 0.0063(6) 0.0003(6)
O2 0.0114(7) 0.0242(8) 0.0179(7) -0.0014(6) 0.0077(6) 0.0025(6)
O3 0.0193(8) 0.0197(8) 0.0175(7) 0.0046(6) 0.0102(6) 0.0036(6)
O4 0.0261(9) 0.0217(9) 0.0173(8) -0.0048(7) 0.0108(7) -0.0011(7)
O5 0.0188(8) 0.0350(10) 0.0172(8) 0.0084(7) 0.0117(7) 0.0091(7)
O6 0.0267(9) 0.0232(9) 0.0254(9) 0.0041(7) 0.0141(8) 0.0019(7)
P1 0.0104(2) 0.0147(3) 0.0118(2) 0.00028(19) 0.0058(2) 0.00085(19)
F1 0.288(5) 0.0560(17) 0.084(2) 0.0261(15) 0.129(3) 0.004(2)
F2 0.0691(18) 0.236(5) 0.084(2) 0.082(3) 0.0546(17) 0.011(2)
F3 0.115(2) 0.161(3) 0.0172(9) -0.0017(13) 0.0217(12) -0.088(2)
F4 0.0175(7) 0.0571(12) 0.0375(9) 0.0159(8) 0.0108(7) 0.0107(8)
F5 0.0399(10) 0.0317(9) 0.0505(11) 0.0108(8) 0.0242(9) 0.0185(8)
F6 0.0583(13) 0.0880(17) 0.0428(11) 0.0273(11) 0.0377(10) 0.0535(12)
Cl1 0.0166(3) 0.0352(3) 0.0224(3) -0.0155(2) 0.0094(2) -0.0058(2)
Li1 0.0192(19) 0.023(2) 0.0212(19) 0.0003(16) 0.0117(16) 0.0024(16)
S5 0.0106(2) 0.0158(2) 0.0120(2) -0.00013(18) 0.00584(19) 0.00157(18)
Pd1 0.01023(8) 0.01630(8) 0.01171(8) -0.00198(6) 0.00542(6) -0.00097(6)

loop_
_atom_type_symbol
_atom_type_description
_atom_type_scat_dispersion_real
_atom_type_scat_dispersion_imag
_atom_type_scat_source
C C 0.0033 0.0016 'International Tables Vol C Tables 4.2.6.8 and 6.1.1.4'
H H 0.0000 0.0000 'International Tables Vol C Tables 4.2.6.8 and 6.1.1.4'
O O 0.0106 0.0060 'International Tables Vol C Tables 4.2.6.8 and 6.1.1.4'
P P 0.1023 0.0942 'International Tables Vol C Tables 4.2.6.8 and 6.1.1.4'
F F 0.0171 0.0103 'International Tables Vol C Tables 4.2.6.8 and 6.1.1.4'
Cl Cl 0.1484 0.1585 'International Tables Vol C Tables 4.2.6.8 and 6.1.1.4'
Li Li -0.0003 0.0001 'International Tables Vol C Tables 4.2.6.8 and 6.1.1.4'
S S 0.1246 0.1234 'International Tables Vol C Tables 4.2.6.8 and 6.1.1.4'
Pd Pd -0.9988 1.0072 'International Tables Vol C Tables 4.2.6.8 and 6.1.1.4'

loop_
_geom_angle_atom_site_label_1
_geom_angle_atom_site_label_2
_geom_angle_atom_site_label_3
_geom_angle
_geom_angle_site_symmetry_1
_geom_angle_site_symmetry_3
C6 C1 C2 120.7(2) . .
C6 C1 S5 117.56(17) . .
C2 C1 S5 121.62(17) . .
C3 C2 C1 118.0(2) . .
C3 C2 P1 118.99(17) . .
C1 C2 P1 123.05(17) . .
C4 C3 C2 121.4(2) . .
C5 C4 C3 120.2(2) . .
C4 C5 C6 119.8(2) . .
C5 C6 C1 119.9(2) . .
C12 C7 C8 118.5(2) . .
C12 C7 P1 116.80(17) . .
C8 C7 P1 124.67(18) . .
O4 C8 C9 123.7(2) . .
O4 C8 C7 116.4(2) . .
C9 C8 C7 119.9(2) . .
C10 C9 C8 119.4(2) . .
C11 C10 C9 121.9(2) . .
C11 C10 C14 119.4(3) . .
C9 C10 C14 118.7(2) . .
C10 C11 C12 118.3(2) . .
C11 C12 C7 122.1(2) . .
F3 C14 F1 107.8(3) . .
F3 C14 F2 106.5(3) . .
F1 C14 F2 101.5(4) . .
F3 C14 C10 114.6(3) . .
F1 C14 C10 114.2(3) . .
F2 C14 C10 111.2(3) . .
C20 C15 C16 118.1(2) . .
C20 C15 P1 122.43(17) . .
C16 C15 P1 119.12(16) . .
O5 C16 C17 122.6(2) . .
O5 C16 C15 116.8(2) . .
C17 C16 C15 120.6(2) . .
C18 C17 C16 119.6(2) . .
C19 C18 C17 121.2(2) . .
C19 C18 C22 121.1(2) . .
C17 C18 C22 117.7(2) . .
C18 C19 C20 118.8(2) . .
C15 C20 C19 121.8(2) . .
F6 C22 F5 107.5(2) . .
F6 C22 F4 105.9(2) . .
F5 C22 F4 106.4(2) . .
F6 C22 C18 112.5(2) . .
F5 C22 C18 112.4(2) . .
F4 C22 C18 111.7(2) . .
O6 C24 C25 122.2(2) . .
O6 C24 C26 121.0(3) . .
C25 C24 C26 116.8(2) . .
S5 O1 Li1 125.25(15) . 3_655
S5 O1 Pd1 117.15(8) . .
Li1 O1 Pd1 97.44(13) 3_655 .
S5 O2 Li1 143.38(16) . .
C8 O4 C13 119.8(2) . .
C16 O5 C21 115.74(18) . .
C24 O6 Li1 136.4(2) . .
C15 P1 C7 104.01(10) . .
C15 P1 C2 104.59(10) . .
C7 P1 C2 107.93(10) . .
C15 P1 Pd1 115.12(7) . .
C7 P1 Pd1 113.10(8) . .
C2 P1 Pd1 111.40(7) . .
Li1 Cl1 Pd1 84.29(10) 3_655 .
O2 Li1 O6 107.4(2) . .
O2 Li1 O1 115.6(2) . 3_655
O6 Li1 O1 110.5(2) . 3_655
O2 Li1 Cl1 121.4(2) . 3_655
O6 Li1 Cl1 110.9(2) . 3_655
O1 Li1 Cl1 90.08(16) 3_655 3_655
O2 Li1 Pd1 142.6(2) . 3_655
O6 Li1 Pd1 109.48(17) . 3_655
O1 Li1 Pd1 43.86(9) 3_655 3_655
Cl1 Li1 Pd1 48.12(7) 3_655 3_655
O3 S5 O2 114.92(10) . .
O3 S5 O1 112.63(10) . .
O2 S5 O1 109.84(9) . .
O3 S5 C1 105.91(10) . .
O2 S5 C1 107.31(10) . .
O1 S5 C1 105.58(9) . .
C23 Pd1 O1 175.01(8) . .
C23 Pd1 P1 89.27(7) . .
O1 Pd1 P1 95.65(4) . .
C23 Pd1 Cl1 90.51(7) . .
O1 Pd1 Cl1 84.57(4) . .
P1 Pd1 Cl1 179.68(3) . .
C23 Pd1 Li1 136.34(10) . 3_655
O1 Pd1 Li1 38.69(9) . 3_655
P1 Pd1 Li1 132.68(8) . 3_655
Cl1 Pd1 Li1 47.59(8) . 3_655

loop_
_geom_bond_atom_site_label_1
_geom_bond_atom_site_label_2
_geom_bond_distance
_geom_bond_site_symmetry_2
C1 C6 1.394(3) .
C1 C2 1.411(3) .
C1 S5 1.775(2) .
C2 C3 1.390(3) .
C2 P1 1.836(2) .
C3 C4 1.386(3) .
C4 C5 1.386(4) .
C5 C6 1.388(4) .
C7 C12 1.392(3) .
C7 C8 1.415(3) .
C7 P1 1.825(2) .
C8 O4 1.354(3) .
C8 C9 1.393(3) .
C9 C10 1.388(4) .
C10 C11 1.383(4) .
C10 C14 1.496(4) .
C11 C12 1.384(3) .
C13 O4 1.444(3) .
C14 F3 1.275(4) .
C14 F1 1.282(4) .
C14 F2 1.318(4) .
C15 C20 1.390(3) .
C15 C16 1.408(3) .
C15 P1 1.824(2) .
C16 O5 1.360(3) .
C16 C17 1.388(3) .
C17 C18 1.387(3) .
C18 C19 1.382(3) .
C18 C22 1.501(3) .
C19 C20 1.392(3) .
C21 O5 1.441(3) .
C22 F6 1.333(3) .
C22 F5 1.337(4) .
C22 F4 1.348(4) .
C23 Pd1 2.029(2) .
C24 O6 1.229(3) .
C24 C25 1.483(4) .
C24 C26 1.490(4) .
O1 S5 1.4917(15) .
O1 Li1 1.998(4) 3_655
O1 Pd1 2.2149(15) .
O2 S5 1.4503(16) .
O2 Li1 1.908(4) .
O3 S5 1.4383(17) .
O6 Li1 1.944(5) .
P1 Pd1 2.2158(6) .
Cl1 Li1 2.352(4) 3_655
Cl1 Pd1 2.3717(6) .
Li1 O1 1.998(4) 3_655
Li1 Cl1 2.352(4) 3_655
Li1 Pd1 3.169(4) 3_655
Pd1 Li1 3.169(4) 3_655

loop_
_geom_torsion_atom_site_label_1
_geom_torsion_atom_site_label_2
_geom_torsion_atom_site_label_3
_geom_torsion_atom_site_label_4
_geom_torsion
_geom_torsion_site_symmetry_1
_geom_torsion_site_symmetry_4
C6 C1 C2 C3 -0.4(3) . .
S5 C1 C2 C3 174.79(17) . .
C6 C1 C2 P1 179.60(17) . .
S5 C1 C2 P1 -5.2(3) . .
C1 C2 C3 C4 -1.7(3) . .
P1 C2 C3 C4 178.3(2) . .
C2 C3 C4 C5 2.2(4) . .
C3 C4 C5 C6 -0.6(4) . .
C4 C5 C6 C1 -1.5(4) . .
C2 C1 C6 C5 2.0(3) . .
S5 C1 C6 C5 -173.4(2) . .
C12 C7 C8 O4 -178.23(19) . .
P1 C7 C8 O4 -0.6(3) . .
C12 C7 C8 C9 -0.4(3) . .
P1 C7 C8 C9 177.28(18) . .
O4 C8 C9 C10 177.4(2) . .
C7 C8 C9 C10 -0.3(3) . .
C8 C9 C10 C11 0.9(4) . .
C8 C9 C10 C14 -175.6(2) . .
C9 C10 C11 C12 -0.8(4) . .
C14 C10 C11 C12 175.7(2) . .
C10 C11 C12 C7 0.1(3) . .
C8 C7 C12 C11 0.5(3) . .
P1 C7 C12 C11 -177.33(18) . .
C11 C10 C14 F3 148.7(3) . .
C9 C10 C14 F3 -34.7(5) . .
C11 C10 C14 F1 23.7(5) . .
C9 C10 C14 F1 -159.7(3) . .
C11 C10 C14 F2 -90.4(4) . .
C9 C10 C14 F2 86.2(4) . .
C20 C15 C16 O5 -176.8(2) . .
P1 C15 C16 O5 -3.2(3) . .
C20 C15 C16 C17 2.9(4) . .
P1 C15 C16 C17 176.48(19) . .
O5 C16 C17 C18 178.1(2) . .
C15 C16 C17 C18 -1.5(4) . .
C16 C17 C18 C19 -0.4(4) . .
C16 C17 C18 C22 -178.9(3) . .
C17 C18 C19 C20 0.9(4) . .
C22 C18 C19 C20 179.3(3) . .
C16 C15 C20 C19 -2.4(4) . .
P1 C15 C20 C19 -175.8(2) . .
C18 C19 C20 C15 0.5(4) . .
C19 C18 C22 F6 10.9(4) . .
C17 C18 C22 F6 -170.6(3) . .
C19 C18 C22 F5 132.4(3) . .
C17 C18 C22 F5 -49.2(3) . .
C19 C18 C22 F4 -108.1(3) . .
C17 C18 C22 F4 70.3(3) . .
C9 C8 O4 C13 3.0(3) . .
C7 C8 O4 C13 -179.3(2) . .
C17 C16 O5 C21 -22.9(4) . .
C15 C16 O5 C21 156.8(2) . .
C25 C24 O6 Li1 0.4(4) . .
C26 C24 O6 Li1 179.1(3) . .
C20 C15 P1 C7 2.3(2) . .
C16 C15 P1 C7 -171.03(18) . .
C20 C15 P1 C2 -110.9(2) . .
C16 C15 P1 C2 75.8(2) . .
C20 C15 P1 Pd1 126.57(18) . .
C16 C15 P1 Pd1 -46.7(2) . .
C12 C7 P1 C15 112.21(18) . .
C8 C7 P1 C15 -65.5(2) . .
C12 C7 P1 C2 -137.09(17) . .
C8 C7 P1 C2 45.2(2) . .
C12 C7 P1 Pd1 -13.38(19) . .
C8 C7 P1 Pd1 168.92(16) . .
C3 C2 P1 C15 19.0(2) . .
C1 C2 P1 C15 -161.02(18) . .
C3 C2 P1 C7 -91.31(19) . .
C1 C2 P1 C7 88.67(19) . .
C3 C2 P1 Pd1 143.97(16) . .
C1 C2 P1 Pd1 -36.05(19) . .
S5 O2 Li1 O6 41.3(4) . .
S5 O2 Li1 O1 -82.6(3) . 3_655
S5 O2 Li1 Cl1 170.32(16) . 3_655
S5 O2 Li1 Pd1 -129.0(3) . 3_655
C24 O6 Li1 O2 175.5(2) . .
C24 O6 Li1 O1 -57.5(4) . 3_655
C24 O6 Li1 Cl1 40.8(4) . 3_655
C24 O6 Li1 Pd1 -10.7(4) . 3_655
Li1 O2 S5 O3 154.7(3) . .
Li1 O2 S5 O1 26.5(3) . .
Li1 O2 S5 C1 -87.8(3) . .
Li1 O1 S5 O3 -77.51(19) 3_655 .
Pd1 O1 S5 O3 45.22(13) . .
Li1 O1 S5 O2 52.0(2) 3_655 .
Pd1 O1 S5 O2 174.69(9) . .
Li1 O1 S5 C1 167.37(18) 3_655 .
Pd1 O1 S5 C1 -69.91(12) . .
C6 C1 S5 O3 119.16(18) . .
C2 C1 S5 O3 -56.2(2) . .
C6 C1 S5 O2 -4.1(2) . .
C2 C1 S5 O2 -179.41(17) . .
C6 C1 S5 O1 -121.18(18) . .
C2 C1 S5 O1 63.47(19) . .
S5 O1 Pd1 C23 -142.0(10) . .
Li1 O1 Pd1 C23 -5.9(10) 3_655 .
S5 O1 Pd1 P1 28.90(10) . .
Li1 O1 Pd1 P1 165.04(13) 3_655 .
S5 O1 Pd1 Cl1 -151.33(10) . .
Li1 O1 Pd1 Cl1 -15.19(13) 3_655 .
S5 O1 Pd1 Li1 -136.14(18) . 3_655
C15 P1 Pd1 C23 -39.22(11) . .
C7 P1 Pd1 C23 80.16(11) . .
C2 P1 Pd1 C23 -158.07(11) . .
C15 P1 Pd1 O1 141.57(9) . .
C7 P1 Pd1 O1 -99.05(9) . .
C2 P1 Pd1 O1 22.72(9) . .
C15 P1 Pd1 Cl1 7(5) . .
C7 P1 Pd1 Cl1 126(5) . .
C2 P1 Pd1 Cl1 -112(5) . .
C15 P1 Pd1 Li1 154.25(13) . 3_655
C7 P1 Pd1 Li1 -86.37(13) . 3_655
C2 P1 Pd1 Li1 35.40(13) . 3_655
Li1 Cl1 Pd1 C23 -166.38(13) 3_655 .
Li1 Cl1 Pd1 O1 12.82(11) 3_655 .
Li1 Cl1 Pd1 P1 148(5) 3_655 .
